data_4337840
loop_
_publ_author_name
'Babo, Jean-Marie'
'Diefenbach, Kariem'
'Albrecht-Schmitt, Thomas E'

_publ_section_title
;
 A6U3Sb2P8S32 (A = Rb, Cs): Quinary Uranium(IV) Thiophosphates Containing
 the [Sb(PS4)3](6-) Anion.
;
_journal_issue 7
_journal_name_full 'Inorganic chemistry'
_journal_page_first 3540
_journal_paper_doi 10.1021/ic403044x
_journal_volume 53
_journal_year 2014
_chemical_formula_sum 'P8 Rb6 S32 Sb2 U3'
_chemical_formula_weight 2744.09
_chemical_name_systematic
; 
 ? 
;
_space_group_IT_number 167
_symmetry_cell_setting trigonal
_symmetry_space_group_name_Hall '-R 3 2"c'
_symmetry_space_group_name_H-M 'R -3 c :H'
_atom_sites_solution_hydrogens none
_atom_sites_solution_primary direct
_atom_sites_solution_secondary difmap
_audit_creation_method SHELXL-97
_cell_angle_alpha 90.00
_cell_angle_beta 90.00
_cell_angle_gamma 120.00
_cell_formula_units_Z 6
_cell_length_a 14.9059(10)
_cell_length_b 14.9059(10)
_cell_length_c 44.895(3)
_cell_measurement_temperature 296(2)
_cell_volume 8638.6(10)
_computing_structure_refinement 'SHELXL-97 (Sheldrick, 2008)'
_computing_structure_solution 'SHELXS-97 (Sheldrick, 2008)'
_diffrn_ambient_temperature 296(2)
_diffrn_measured_fraction_theta_full 0.990
_diffrn_measured_fraction_theta_max 0.990
_diffrn_radiation_monochromator graphite
_diffrn_radiation_source 'fine-focus sealed tube'
_diffrn_radiation_type MoK\a
_diffrn_radiation_wavelength 0.71073
_diffrn_reflns_av_R_equivalents 0.0641
_diffrn_reflns_av_sigmaI/netI 0.0448
_diffrn_reflns_limit_h_max 13
_diffrn_reflns_limit_h_min -19
_diffrn_reflns_limit_k_max 18
_diffrn_reflns_limit_k_min -18
_diffrn_reflns_limit_l_max 39
_diffrn_reflns_limit_l_min -57
_diffrn_reflns_number 7871
_diffrn_reflns_theta_full 27.46
_diffrn_reflns_theta_max 27.46
_diffrn_reflns_theta_min 1.82
_exptl_absorpt_coefficient_mu 15.770
_exptl_absorpt_correction_T_max 1.0000
_exptl_absorpt_correction_T_min 0.7144
_exptl_absorpt_correction_type empirical
_exptl_absorpt_process_details SHELXPREP
_exptl_crystal_density_diffrn 3.165
_exptl_crystal_density_method 'not measured'
_exptl_crystal_F_000 7392
_exptl_crystal_size_max 0.41
_exptl_crystal_size_mid 0.15
_exptl_crystal_size_min 0.10
_refine_diff_density_max 3.370
_refine_diff_density_min -1.800
_refine_diff_density_rms 0.199
_refine_ls_extinction_method none
_refine_ls_goodness_of_fit_ref 1.082
_refine_ls_hydrogen_treatment constr
_refine_ls_matrix_type full
_refine_ls_number_parameters 78
_refine_ls_number_reflns 2193
_refine_ls_number_restraints 0
_refine_ls_restrained_S_all 1.082
_refine_ls_R_factor_all 0.0369
_refine_ls_R_factor_gt 0.0304
_refine_ls_shift/su_max 0.000
_refine_ls_shift/su_mean 0.000
_refine_ls_structure_factor_coef Fsqd
_refine_ls_weighting_details 'calc w=1/[\s^2^(Fo^2^)+(0.0435P)^2^+0.0000P] where P=(Fo^2^+2Fc^2^)/3'
_refine_ls_weighting_scheme calc
_refine_ls_wR_factor_gt 0.0815
_refine_ls_wR_factor_ref 0.0833
_reflns_number_gt 1877
_reflns_number_total 2193
_reflns_threshold_expression >2sigma(I)
_cod_data_source_file ic403044x_si_002.cif
_cod_data_source_block Rb6U3Sb2P8S32
_cod_depositor_comments
;
The following automatic conversions were performed:

'_exptl_absorpt_correction_type' value 'EMPIRICAL' changed to
'empirical' according to
/usr/data/users/saulius/automatic-downloads/rss-feeds/ACS/lib/dictionaries/cif_core.dic
dictionary named 'cif_core.dic' version 2.4.2 from 2011-04-26.

Automatic conversion script
Id: cif_fix_values 2281 2013-09-26 08:29:07Z andrius 

 Adding full bibliography for 4337840--4337841.cif.
;
_cod_original_sg_symbol_H-M R-3c
_cod_database_code 4337840

loop_
_symmetry_equiv_pos_as_xyz
'x, y, z'
'-y, x-y, z'
'-x+y, -x, z'
'y, x, -z+1/2'
'x-y, -y, -z+1/2'
'-x, -x+y, -z+1/2'
'x+2/3, y+1/3, z+1/3'
'-y+2/3, x-y+1/3, z+1/3'
'-x+y+2/3, -x+1/3, z+1/3'
'y+2/3, x+1/3, -z+5/6'
'x-y+2/3, -y+1/3, -z+5/6'
'-x+2/3, -x+y+1/3, -z+5/6'
'x+1/3, y+2/3, z+2/3'
'-y+1/3, x-y+2/3, z+2/3'
'-x+y+1/3, -x+2/3, z+2/3'
'y+1/3, x+2/3, -z+7/6'
'x-y+1/3, -y+2/3, -z+7/6'
'-x+1/3, -x+y+2/3, -z+7/6'
'-x, -y, -z'
'y, -x+y, -z'
'x-y, x, -z'
'-y, -x, z-1/2'
'-x+y, y, z-1/2'
'x, x-y, z-1/2'
'-x+2/3, -y+1/3, -z+1/3'
'y+2/3, -x+y+1/3, -z+1/3'
'x-y+2/3, x+1/3, -z+1/3'
'-y+2/3, -x+1/3, z-1/6'
'-x+y+2/3, y+1/3, z-1/6'
'x+2/3, x-y+1/3, z-1/6'
'-x+1/3, -y+2/3, -z+2/3'
'y+1/3, -x+y+2/3, -z+2/3'
'x-y+1/3, x+2/3, -z+2/3'
'-y+1/3, -x+2/3, z+1/6'
'-x+y+1/3, y+2/3, z+1/6'
'x+1/3, x-y+2/3, z+1/6'

loop_
_atom_site_label
_atom_site_type_symbol
_atom_site_fract_x
_atom_site_fract_y
_atom_site_fract_z
_atom_site_U_iso_or_equiv
_atom_site_adp_type
_atom_site_occupancy
_atom_site_symmetry_multiplicity
_atom_site_calc_flag
_atom_site_refinement_flags
U1 U 0.6667 0.162382(19) 0.0833 0.02086(11) Uani 1 2 d S
Sb Sb 1.0000 0.0000 -0.038914(14) 0.02055(16) Uani 1 3 d S
Rb Rb 0.76856(6) 0.16357(7) -0.029968(16) 0.0496(2) Uani 1 1 d .
P1 P 0.6667 0.3333 0.02372(5) 0.0172(5) Uani 1 3 d S
P2 P 0.74359(11) -0.16071(11) -0.05452(3) 0.0186(3) Uani 1 1 d .
S1 S 0.79329(11) 0.33382(11) 0.04264(3) 0.0202(3) Uani 1 1 d .
S2 S 0.68875(11) 0.04089(12) 0.04158(3) 0.0244(3) Uani 1 1 d .
S3 S 0.87733(12) -0.15032(12) -0.07194(4) 0.0272(3) Uani 1 1 d .
S4 S 0.78221(12) -0.06073(12) -0.02091(3) 0.0249(3) Uani 1 1 d .
S5 S 0.67090(12) -0.13168(11) -0.08845(3) 0.0257(3) Uani 1 1 d .
S6 S 0.6667 0.3333 -0.02002(6) 0.0315(6) Uani 1 3 d S

loop_
_atom_site_aniso_label
_atom_site_aniso_U_11
_atom_site_aniso_U_22
_atom_site_aniso_U_33
_atom_site_aniso_U_23
_atom_site_aniso_U_13
_atom_site_aniso_U_12
U1 0.02266(18) 0.01902(14) 0.02213(18) -0.00015(6) -0.00030(12) 0.01133(9)
Sb 0.0198(2) 0.0198(2) 0.0220(3) 0.000 0.000 0.00990(11)
Rb 0.0556(5) 0.0598(5) 0.0443(4) 0.0143(4) 0.0021(4) 0.0371(4)
P1 0.0180(7) 0.0180(7) 0.0157(11) 0.000 0.000 0.0090(4)
P2 0.0167(7) 0.0171(7) 0.0213(7) -0.0013(5) -0.0009(5) 0.0080(6)
S1 0.0167(7) 0.0216(7) 0.0231(7) -0.0008(6) 0.0000(5) 0.0102(6)
S2 0.0178(7) 0.0262(8) 0.0290(8) -0.0100(6) -0.0035(6) 0.0108(6)
S3 0.0194(7) 0.0315(8) 0.0310(8) -0.0128(6) -0.0021(6) 0.0129(7)
S4 0.0275(8) 0.0215(7) 0.0249(7) -0.0041(6) 0.0019(6) 0.0115(6)
S5 0.0218(7) 0.0214(7) 0.0325(8) 0.0054(6) -0.0049(6) 0.0097(6)
S6 0.0398(10) 0.0398(10) 0.0149(11) 0.000 0.000 0.0199(5)

loop_
_atom_type_symbol
_atom_type_description
_atom_type_scat_dispersion_real
_atom_type_scat_dispersion_imag
_atom_type_scat_source
P P 0.1023 0.0942 'International Tables Vol C Tables 4.2.6.8 and 6.1.1.4'
S S 0.1246 0.1234 'International Tables Vol C Tables 4.2.6.8 and 6.1.1.4'
Rb Rb -0.9393 2.9676 'International Tables Vol C Tables 4.2.6.8 and 6.1.1.4'
Sb Sb -0.5866 1.5461 'International Tables Vol C Tables 4.2.6.8 and 6.1.1.4'
U U -9.6767 9.6646 'International Tables Vol C Tables 4.2.6.8 and 6.1.1.4'

loop_
_geom_angle_atom_site_label_1
_geom_angle_atom_site_label_2
_geom_angle_atom_site_label_3
_geom_angle
_geom_angle_site_symmetry_1
_geom_angle_site_symmetry_3
S2 U1 S2 87.64(7) . 18_654
S2 U1 S5 72.88(4) . 20_665
S2 U1 S5 77.72(5) 18_654 20_665
S2 U1 S5 77.72(5) . 34
S2 U1 S5 72.89(4) 18_654 34
S5 U1 S5 138.86(6) 20_665 34
S2 U1 S1 139.87(4) . 17_554
S2 U1 S1 91.45(4) 18_654 17_554
S5 U1 S1 67.77(4) 20_665 17_554
S5 U1 S1 139.73(4) 34 17_554
S2 U1 S1 91.45(4) . 3_665
S2 U1 S1 139.88(4) 18_654 3_665
S5 U1 S1 139.73(4) 20_665 3_665
S5 U1 S1 67.77(4) 34 3_665
S1 U1 S1 113.62(6) 17_554 3_665
S2 U1 S1 151.72(4) . 18_654
S2 U1 S1 84.96(4) 18_654 18_654
S5 U1 S1 131.41(4) 20_665 18_654
S5 U1 S1 74.02(4) 34 18_654
S1 U1 S1 67.70(5) 17_554 18_654
S1 U1 S1 77.18(4) 3_665 18_654
S2 U1 S1 84.96(4) . .
S2 U1 S1 151.72(4) 18_654 .
S5 U1 S1 74.02(4) 20_665 .
S5 U1 S1 131.41(4) 34 .
S1 U1 S1 77.17(4) 17_554 .
S1 U1 S1 67.69(5) 3_665 .
S1 U1 S1 113.35(5) 18_654 .
S3 Sb S3 89.43(6) 3_765 2_645
S3 Sb S3 89.42(6) 3_765 .
S3 Sb S3 89.42(6) 2_645 .
S4 Rb S4 59.82(5) 20_665 .
S4 Rb S3 135.93(4) 20_665 12_664
S4 Rb S3 130.27(4) . 12_664
S4 Rb S6 121.14(5) 20_665 .
S4 Rb S6 156.60(4) . .
S3 Rb S6 67.50(5) 12_664 .
S4 Rb S2 57.03(3) 20_665 .
S4 Rb S2 64.47(4) . .
S3 Rb S2 162.27(4) 12_664 .
S6 Rb S2 95.68(5) . .
S4 Rb S2 64.14(4) 20_665 20_665
S4 Rb S2 100.41(4) . 20_665
S3 Rb S2 71.83(4) 12_664 20_665
S6 Rb S2 100.14(3) . 20_665
S2 Rb S2 118.62(4) . 20_665
S4 Rb S5 145.46(4) 20_665 10_544
S4 Rb S5 86.62(4) . 10_544
S3 Rb S5 71.32(4) 12_664 10_544
S6 Rb S5 86.11(4) . 10_544
S2 Rb S5 103.11(4) . 10_544
S2 Rb S5 136.65(4) 20_665 10_544
S4 Rb S3 70.77(4) 20_665 3_765
S4 Rb S3 58.50(3) . 3_765
S3 Rb S3 81.55(4) 12_664 3_765
S6 Rb S3 144.82(4) . 3_765
S2 Rb S3 116.17(4) . 3_765
S2 Rb S3 52.56(3) 20_665 3_765
S5 Rb S3 99.87(4) 10_544 3_765
S4 Rb Rb 114.73(3) 20_665 10_544
S4 Rb Rb 80.35(3) . 10_544
S3 Rb Rb 49.93(3) 12_664 10_544
S6 Rb Rb 115.36(5) . 10_544
S2 Rb Rb 143.14(3) . 10_544
S2 Rb Rb 76.72(3) 20_665 10_544
S5 Rb Rb 62.26(3) 10_544 10_544
S3 Rb Rb 44.04(3) 3_765 10_544
S6 P1 S1 114.27(7) . 3_665
S6 P1 S1 114.27(7) . 2_655
S1 P1 S1 104.28(8) 3_665 2_655
S6 P1 S1 114.27(7) . .
S1 P1 S1 104.27(8) 3_665 .
S1 P1 S1 104.27(8) 2_655 .
S4 P2 S5 113.13(9) . .
S4 P2 S2 112.74(9) . 21_545
S5 P2 S2 106.92(8) . 21_545
S4 P2 S3 108.80(9) . .
S5 P2 S3 107.19(9) . .
S2 P2 S3 107.78(9) 21_545 .
P1 S1 U1 93.96(6) . 2_655
P1 S1 U1 93.68(6) . .
U1 S1 U1 97.78(4) 2_655 .
P2 S2 U1 90.69(6) 20_665 .
P2 S2 Rb 91.86(6) 20_665 .
U1 S2 Rb 113.21(5) . .
P2 S2 Rb 100.48(7) 20_665 21_545
U1 S2 Rb 138.44(5) . 21_545
Rb S2 Rb 106.34(4) . 21_545
P2 S3 Sb 94.98(7) . .
P2 S3 Rb 126.99(7) . 12_654
Sb S3 Rb 136.51(6) . 12_654
P2 S3 Rb 93.06(7) . 2_645
Sb S3 Rb 104.56(5) . 2_645
Rb S3 Rb 86.03(4) 12_654 2_645
P2 S4 Rb 96.96(7) . 21_545
P2 S4 Rb 119.81(7) . .
Rb S4 Rb 113.26(4) 21_545 .
P2 S5 U1 89.50(6) . 21_545
P2 S5 Rb 118.02(7) . 10_544
U1 S5 Rb 148.55(5) 21_545 10_544
P1 S6 Rb 97.19(4) . 3_665
P1 S6 Rb 97.19(4) . 2_655
Rb S6 Rb 118.460(18) 3_665 2_655
P1 S6 Rb 97.19(4) . .
Rb S6 Rb 118.458(18) 3_665 .
Rb S6 Rb 118.457(18) 2_655 .

loop_
_geom_bond_atom_site_label_1
_geom_bond_atom_site_label_2
_geom_bond_distance
_geom_bond_site_symmetry_2
U1 S2 2.7382(14) .
U1 S2 2.7382(14) 18_654
U1 S5 2.7911(15) 20_665
U1 S5 2.7911(15) 34
U1 S1 2.9242(14) 17_554
U1 S1 2.9243(14) 3_665
U1 S1 2.9337(14) 18_654
U1 S1 2.9337(14) .
Sb S3 2.5426(16) 3_765
Sb S3 2.5426(16) 2_645
Sb S3 2.5427(16) .
Rb S4 3.4565(17) 20_665
Rb S4 3.4735(17) .
Rb S3 3.5185(16) 12_664
Rb S6 3.5711(9) .
Rb S2 3.5920(17) .
Rb S2 3.6387(17) 20_665
Rb S5 3.7664(17) 10_544
Rb S3 3.8732(19) 3_765
Rb Rb 5.0492(15) 10_544
P1 S6 1.964(3) .
P1 S1 2.0664(17) 3_665
P1 S1 2.0664(17) 2_655
P1 S1 2.0664(17) .
P2 S4 1.993(2) .
P2 S5 2.037(2) .
P2 S2 2.051(2) 21_545
P2 S3 2.074(2) .
S1 U1 2.9243(14) 2_655
S2 P2 2.051(2) 20_665
S2 Rb 3.6387(17) 21_545
S3 Rb 3.5183(16) 12_654
S3 Rb 3.8733(19) 2_645
S4 Rb 3.4565(17) 21_545
S5 U1 2.7911(15) 21_545
S5 Rb 3.7665(17) 10_544
S6 Rb 3.5711(9) 3_665
S6 Rb 3.5711(9) 2_655
